data_4309752
loop_
_publ_author_name
'Geraldine McGowan'
'Simon Parsons'
'Peter J. Sadler'

_publ_contact_author_email S.Parsons@ed.ac.uk
_publ_contact_author_name 'Simon Parsons'
_publ_section_title
;
Contrasting Chemistry of cis- and trans-Platinum(II) Diamine Anticancer
Compounds: Hydrolysis Studies of Picoline Complexes
;
_journal_name_full 'Inorganic Chemistry'
_journal_page_first 7459
_journal_page_last 7467
_journal_paper_doi 10.1021/ic050763t
_journal_volume 44
_journal_year 2005
_chemical_compound_source 'Geraldine McGowan, reaction GM77'
_chemical_formula_moiety '[PtCl2(4-picoline)(NH3)]'
_chemical_formula_sum 'C6 H10 Cl2 N2 Pt'
_chemical_formula_weight 376.15
_space_group_IT_number 56
_symmetry_cell_setting orthorhombic
_symmetry_Int_Tables_number 56
_symmetry_space_group_name_Hall '-P 2ab 2ac'
_symmetry_space_group_name_H-M 'P c c n'
_atom_sites_solution_hydrogens mixed
_atom_sites_solution_primary Patterson
_atom_sites_solution_secondary difmap
_audit_creation_method SHELXL-97
_cell_angle_alpha 90.00
_cell_angle_beta 90.00
_cell_angle_gamma 90.00
_cell_formula_units_Z 8
_cell_length_a 11.5185(4)
_cell_length_b 22.3413(7)
_cell_length_c 7.6232(3)
_cell_measurement_reflns_used 2919
_cell_measurement_temperature 150(2)
_cell_measurement_theta_max 29.5
_cell_measurement_theta_min 3
_cell_volume 1961.74(12)
_computing_cell_refinement SAINT
_computing_data_collection SMART
_computing_data_reduction SAINT
_computing_molecular_graphics SHELXTL-XP
_computing_publication_material 'SHELXTL-XCIF, PLATON and ENCIFER'
_computing_structure_refinement 'SHELXL-97 (Sheldrick, 1997)'
_computing_structure_solution 'SHELXS-97 (Sheldrick, 1990)'
_diffrn_ambient_temperature 150(2)
_diffrn_measured_fraction_theta_full 0.994
_diffrn_measured_fraction_theta_max 0.944
_diffrn_measurement_device_type 'Bruker Smart Apex CCD'
_diffrn_measurement_method 'Omega and Phi'
_diffrn_radiation_monochromator graphite
_diffrn_radiation_type MoK\a
_diffrn_radiation_wavelength 0.71073
_diffrn_reflns_av_R_equivalents 0.0418
_diffrn_reflns_av_sigmaI/netI 0.0481
_diffrn_reflns_limit_h_max 13
_diffrn_reflns_limit_h_min -15
_diffrn_reflns_limit_k_max 31
_diffrn_reflns_limit_k_min -25
_diffrn_reflns_limit_l_max 10
_diffrn_reflns_limit_l_min -10
_diffrn_reflns_number 11084
_diffrn_reflns_theta_full 27.51
_diffrn_reflns_theta_max 30.50
_diffrn_reflns_theta_min 1.82
_diffrn_source 'fine-focus sealed tube'
_diffrn_source_type 'sealed tube'
_exptl_absorpt_coefficient_mu 14.791
_exptl_absorpt_correction_T_max 0.550
_exptl_absorpt_correction_T_min 0.229
_exptl_absorpt_correction_type multi-scan
_exptl_absorpt_process_details 'Sadabs v. 2004/1'
_exptl_crystal_colour colourless
_exptl_crystal_density_diffrn 2.547
_exptl_crystal_density_method 'not measured'
_exptl_crystal_description needle
_exptl_crystal_F_000 1376
_exptl_crystal_recrystallization_method 'From water in the fridge'
_exptl_crystal_size_max 1.06
_exptl_crystal_size_mid 0.08
_exptl_crystal_size_min 0.04
_refine_diff_density_max 1.697
_refine_diff_density_min -0.809
_refine_diff_density_rms 0.198
_refine_ls_extinction_method none
_refine_ls_goodness_of_fit_ref 1.048
_refine_ls_hydrogen_treatment 'rotating rigid group (Me, NH3) or riding'
_refine_ls_matrix_type full
_refine_ls_number_parameters 102
_refine_ls_number_reflns 2828
_refine_ls_number_restraints 0
_refine_ls_restrained_S_all 1.048
_refine_ls_R_factor_all 0.0468
_refine_ls_R_factor_gt 0.0307
_refine_ls_shift/su_max 0.001
_refine_ls_shift/su_mean 0.000
_refine_ls_structure_factor_coef Fsqd
_refine_ls_weighting_details 'calc w=1/[\s^2^(Fo^2^)+(0.0226P)^2^+0.0000P] where P=(Fo^2^+2Fc^2^)/3'
_refine_ls_weighting_scheme calc
_refine_ls_wR_factor_gt 0.0629
_refine_ls_wR_factor_ref 0.0668
_reflns_number_gt 2193
_reflns_number_total 2828
_reflns_threshold_expression >2sigma(I)
_cod_data_source_file ic050763tsi20050513_060154.cif
_cod_data_source_block gm7701
_cod_depositor_comments
;
The following automatic conversions were performed:
'_exptl_absorpt_correction_type' value 'Multiscan' changed to 'multi-scan'
according to '/home/saulius/struct/CIF-dictionaries/cif_core.dic'
dictionary named 'cif_core.dic' version 2.4.1 from 2010-06-29.

Automatic conversion script
Id: cif_fix_enum 1527 2010-12-29 10:47:43Z saulius 

The following automatic conversions were performed:

'_atom_sites_solution_hydrogens' value 'geom/difmap' was changed to
'mixed'.

Automatic conversion script
Id: cif_fix_values 6452 2018-10-05 10:23:21Z andrius 
;
_cod_database_code 4309752

loop_
_symmetry_equiv_pos_as_xyz
'x, y, z'
'-x+1/2, -y+1/2, z'
'-x, y+1/2, -z+1/2'
'x+1/2, -y, -z+1/2'
'-x, -y, -z'
'x-1/2, y-1/2, -z'
'x, -y-1/2, z-1/2'
'-x-1/2, y, z-1/2'

loop_
_atom_site_label
_atom_site_type_symbol
_atom_site_fract_x
_atom_site_fract_y
_atom_site_fract_z
_atom_site_U_iso_or_equiv
_atom_site_adp_type
_atom_site_occupancy
_atom_site_symmetry_multiplicity
_atom_site_calc_flag
_atom_site_refinement_flags
_atom_site_disorder_assembly
_atom_site_disorder_group
Pt1 Pt 0.396032(15) 0.357068(7) 0.56644(3) 0.02187(7) Uani 1 1 d . . .
Cl1 Cl 0.35741(11) 0.44021(5) 0.73257(17) 0.0289(3) Uani 1 1 d . . .
Cl2 Cl 0.42910(11) 0.27526(5) 0.39017(17) 0.0307(3) Uani 1 1 d . . .
N1 N 0.5680(4) 0.37208(16) 0.5853(5) 0.0218(9) Uani 1 1 d . . .
C2 C 0.6155(4) 0.42457(19) 0.5349(6) 0.0238(10) Uani 1 1 d . . .
H2 H 0.5657 0.4557 0.4958 0.029 Uiso 1 1 calc R . .
C3 C 0.7335(4) 0.43471(19) 0.5381(6) 0.0253(10) Uani 1 1 d . . .
H3 H 0.7634 0.4724 0.5021 0.030 Uiso 1 1 calc R . .
C4 C 0.8082(4) 0.3905(2) 0.5932(6) 0.0250(11) Uani 1 1 d . . .
C41 C 0.9374(5) 0.4001(2) 0.5914(8) 0.0395(14) Uani 1 1 d . . .
H41A H 0.9693 0.3860 0.4797 0.059 Uiso 1 1 calc R . .
H41B H 0.9729 0.3778 0.6882 0.059 Uiso 1 1 calc R . .
H41C H 0.9541 0.4429 0.6052 0.059 Uiso 1 1 calc R . .
C5 C 0.7590(4) 0.3372(2) 0.6509(7) 0.0319(12) Uani 1 1 d . . .
H5 H 0.8072 0.3062 0.6951 0.038 Uiso 1 1 calc R . .
C6 C 0.6415(4) 0.3293(2) 0.6445(7) 0.0299(11) Uani 1 1 d . . .
H6 H 0.6101 0.2922 0.6830 0.036 Uiso 1 1 calc R . .
N2 N 0.2212(4) 0.34304(17) 0.5481(5) 0.0287(10) Uani 1 1 d . . .
H2A H 0.1895 0.3431 0.6575 0.043 Uiso 1 1 calc R . .
H2B H 0.2077 0.3071 0.4959 0.043 Uiso 1 1 calc R . .
H2C H 0.1885 0.3727 0.4829 0.043 Uiso 1 1 calc R . .

loop_
_atom_site_aniso_label
_atom_site_aniso_U_11
_atom_site_aniso_U_22
_atom_site_aniso_U_33
_atom_site_aniso_U_23
_atom_site_aniso_U_13
_atom_site_aniso_U_12
Pt1 0.01916(11) 0.02080(10) 0.02564(12) 0.00231(7) 0.00080(7) 0.00056(7)
Cl1 0.0297(6) 0.0229(5) 0.0340(7) -0.0009(5) 0.0035(5) 0.0049(5)
Cl2 0.0329(6) 0.0272(6) 0.0321(7) -0.0043(5) 0.0043(5) -0.0021(5)
N1 0.0181(19) 0.0205(18) 0.027(2) 0.0029(15) 0.0018(16) 0.0027(16)
C2 0.026(3) 0.020(2) 0.025(3) 0.0014(18) 0.001(2) 0.0019(19)
C3 0.024(2) 0.024(2) 0.028(3) 0.0030(19) -0.003(2) -0.0017(19)
C4 0.021(2) 0.033(3) 0.021(3) -0.0029(19) 0.005(2) 0.000(2)
C41 0.022(3) 0.046(3) 0.051(4) 0.014(3) 0.001(3) 0.000(2)
C5 0.025(3) 0.028(2) 0.042(4) 0.005(2) 0.001(2) 0.013(2)
C6 0.026(2) 0.022(2) 0.042(3) 0.009(2) -0.002(2) 0.005(2)
N2 0.027(2) 0.030(2) 0.030(3) 0.0026(17) -0.0002(19) -0.0056(18)

loop_
_atom_type_symbol
_atom_type_description
_atom_type_scat_dispersion_real
_atom_type_scat_dispersion_imag
_atom_type_scat_source
C C 0.0033 0.0016 'International Tables Vol C Tables 4.2.6.8 and 6.1.1.4'
H H 0.0000 0.0000 'International Tables Vol C Tables 4.2.6.8 and 6.1.1.4'
N N 0.0061 0.0033 'International Tables Vol C Tables 4.2.6.8 and 6.1.1.4'
Cl Cl 0.1484 0.1585 'International Tables Vol C Tables 4.2.6.8 and 6.1.1.4'
Pt Pt -1.7033 8.3905 'International Tables Vol C Tables 4.2.6.8 and 6.1.1.4'

loop_
_geom_angle_atom_site_label_1
_geom_angle_atom_site_label_2
_geom_angle_atom_site_label_3
_geom_angle
_geom_angle_site_symmetry_1
_geom_angle_site_symmetry_3
_geom_angle_publ_flag
N1 Pt1 N2 179.22(15) . . ?
N1 Pt1 Cl1 90.95(11) . . ?
N2 Pt1 Cl1 88.32(12) . . ?
N1 Pt1 Cl2 90.63(11) . . ?
N2 Pt1 Cl2 90.08(12) . . ?
Cl1 Pt1 Cl2 177.40(5) . . ?
C2 N1 C6 117.0(4) . . ?
C2 N1 Pt1 121.5(3) . . ?
C6 N1 Pt1 121.4(3) . . ?
N1 C2 C3 122.5(4) . . ?
N1 C2 H2 118.7 . . ?
C3 C2 H2 118.7 . . ?
C4 C3 C2 120.3(4) . . ?
C4 C3 H3 119.9 . . ?
C2 C3 H3 119.9 . . ?
C3 C4 C5 117.1(4) . . ?
C3 C4 C41 120.9(4) . . ?
C5 C4 C41 122.0(4) . . ?
C4 C41 H41A 109.5 . . ?
C4 C41 H41B 109.5 . . ?
H41A C41 H41B 109.5 . . ?
C4 C41 H41C 109.5 . . ?
H41A C41 H41C 109.5 . . ?
H41B C41 H41C 109.5 . . ?
C6 C5 C4 120.3(4) . . ?
C6 C5 H5 119.9 . . ?
C4 C5 H5 119.9 . . ?
N1 C6 C5 122.7(5) . . ?
N1 C6 H6 118.7 . . ?
C5 C6 H6 118.7 . . ?
Pt1 N2 H2A 109.5 . . ?
Pt1 N2 H2B 109.5 . . ?
H2A N2 H2B 109.5 . . ?
Pt1 N2 H2C 109.5 . . ?
H2A N2 H2C 109.5 . . ?
H2B N2 H2C 109.5 . . ?

loop_
_geom_bond_atom_site_label_1
_geom_bond_atom_site_label_2
_geom_bond_distance
_geom_bond_site_symmetry_2
_geom_bond_publ_flag
Pt1 N1 2.014(4) . ?
Pt1 N2 2.043(4) . ?
Pt1 Cl1 2.2918(11) . ?
Pt1 Cl2 2.3002(12) . ?
N1 C2 1.350(6) . ?
N1 C6 1.354(6) . ?
C2 C3 1.378(6) . ?
C2 H2 0.9500 . ?
C3 C4 1.376(6) . ?
C3 H3 0.9500 . ?
C4 C5 1.390(7) . ?
C4 C41 1.503(7) . ?
C41 H41A 0.9800 . ?
C41 H41B 0.9800 . ?
C41 H41C 0.9800 . ?
C5 C6 1.365(6) . ?
C5 H5 0.9500 . ?
C6 H6 0.9500 . ?
N2 H2A 0.9100 . ?
N2 H2B 0.9100 . ?
N2 H2C 0.9100 . ?
